data_8102966
loop_
_publ_author_name
'Sahin, Aytac'
'Emirdag-Eanes, Mehtap'

_publ_section_title
;
Crystal structure of lead(II) trioxovanadate(V) chloride, Pb[VO~3~]
Cl
;
_journal_issue 3
_journal_name_full 'Zeitschrift f\"ur Kristallographie - New Crystal Structures'
_journal_page_first 159
_journal_page_last 160
_journal_volume 222
_journal_year 2007
_chemical_formula_structural Pb[VO~3~]Cl
_chemical_formula_sum 'Cl O3 Pb V'
_chemical_formula_weight 341.58
_chemical_name_systematic
;
lead vanadium oxychloride
;
_space_group_IT_number 62
_symmetry_cell_setting orthorhombic
_symmetry_space_group_name_Hall '-P 2ac 2n'
_symmetry_space_group_name_H-M 'P n m a'
_atom_sites_solution_primary direct
_atom_sites_solution_secondary difmap
_audit_creation_method SHELXL-97
_cell_angle_alpha 90.00
_cell_angle_beta 90.00
_cell_angle_gamma 90.00
_cell_formula_units_Z 4
_cell_length_a 10.022(2)
_cell_length_b 5.2875(11)
_cell_length_c 7.1714(14)
_cell_measurement_reflns_used 5264
_cell_measurement_temperature 153(2)
_cell_measurement_theta_max 28.84
_cell_measurement_theta_min 2.76
_cell_volume 380.02(13)
_computing_cell_refinement 'SAINTPLUS 6.02A'
_computing_data_collection 'SMART 5.054'
_computing_data_reduction 'SAINTPLUS 6.02A'
_computing_molecular_graphics XP
_computing_structure_refinement 'SHELXL-97 (Sheldrick, 1997)'
_computing_structure_solution 'SHELXS-97 (Sheldrick, 1990)'
_diffrn_ambient_temperature 152(2)
_diffrn_measured_fraction_theta_full 0.962
_diffrn_measured_fraction_theta_max 0.962
_diffrn_measurement_device_type 'Bruker SMART 1000 CCD'
_diffrn_measurement_method '0.3\% omega scans'
_diffrn_radiation_monochromator graphite
_diffrn_radiation_source 'fine-focus sealed tube'
_diffrn_radiation_type MoK\a
_diffrn_radiation_wavelength 0.71073
_diffrn_reflns_av_R_equivalents 0.19936
_diffrn_reflns_av_sigmaI/netI 0.0793
_diffrn_reflns_limit_h_max 13
_diffrn_reflns_limit_h_min -13
_diffrn_reflns_limit_k_max 7
_diffrn_reflns_limit_k_min -7
_diffrn_reflns_limit_l_max 9
_diffrn_reflns_limit_l_min -9
_diffrn_reflns_number 4331
_diffrn_reflns_theta_full 28.88
_diffrn_reflns_theta_max 28.88
_diffrn_reflns_theta_min 3.49
_diffrn_standards_decay_% <1
_diffrn_standards_interval_count 0
_exptl_absorpt_coefficient_mu 47.237
_exptl_absorpt_correction_type none
_exptl_crystal_colour yellow
_exptl_crystal_density_diffrn 5.971
_exptl_crystal_density_method 'not measured'
_exptl_crystal_description needle
_exptl_crystal_F_000 584
_exptl_crystal_size_max 0.420
_exptl_crystal_size_mid 0.055
_exptl_crystal_size_min 0.034
_refine_diff_density_max 4.837
_refine_diff_density_min -3.178
_refine_diff_density_rms 0.620
_refine_ls_extinction_coef 0.0091(15)
_refine_ls_extinction_expression Fc^*^=kFc[1+0.001xFc^2^\l^3^/sin(2\q)]^-1/4^
_refine_ls_extinction_method SHELXL
_refine_ls_goodness_of_fit_ref 1.155
_refine_ls_matrix_type full
_refine_ls_number_parameters 35
_refine_ls_number_reflns 528
_refine_ls_number_restraints 0
_refine_ls_restrained_S_all 1.155
_refine_ls_R_factor_all 0.0359
_refine_ls_R_factor_gt 0.0350
_refine_ls_shift/su_max 0.000
_refine_ls_shift/su_mean 0.000
_refine_ls_structure_factor_coef Fsqd
_refine_ls_weighting_details 'w=1/[\s^2^(Fo^2^)+(0.0406P)^2^+0.6310P] where P=(Fo^2^+2Fc^2^)/3'
_refine_ls_weighting_scheme calc
_refine_ls_wR_factor_gt 0.1040
_refine_ls_wR_factor_ref 0.1049
_reflns_number_gt 508
_reflns_number_total 528
_reflns_threshold_expression >2sigma(I)
_cod_data_source_file 409914.cff
_cod_data_source_block PbVO3Cl
_cod_depositor_comments
;
The following automatic conversions were performed:

'_refine_ls_weighting_scheme' value 'calc
w=1/[\s^2^(Fo^2^)+(0.0406P)^2^+0.6310P] where P=(Fo^2^+2Fc^2^)/3' was
changed to 'calc'. New tag '_refine_ls_weighting_details' was
created. The value of the new tag was set to
'w=1/[\s^2^(Fo^2^)+(0.0406P)^2^+0.6310P] where P=(Fo^2^+2Fc^2^)/3'.

Automatic conversion script
Id: cif_fix_values 3143 2015-03-26 13:38:13Z robertas 
;
_cod_original_cell_volume 380.00(13)
_cod_original_sg_symbol_H-M Pnma
_cod_database_code 8102966

loop_
_symmetry_equiv_pos_as_xyz
'x, y, z'
'-x+1/2, -y, z+1/2'
'-x, y+1/2, -z'
'x+1/2, -y+1/2, -z+1/2'
'-x, -y, -z'
'x-1/2, y, -z-1/2'
'x, -y-1/2, z'
'-x-1/2, y-1/2, z-1/2'

loop_
_atom_site_label
_atom_site_type_symbol
_atom_site_fract_x
_atom_site_fract_y
_atom_site_fract_z
_atom_site_U_iso_or_equiv
_atom_site_adp_type
_atom_site_occupancy
_atom_site_symmetry_multiplicity
_atom_site_Wyckoff_symbol
_atom_site_calc_flag
_atom_site_refinement_flags
_atom_site_disorder_assembly
_atom_site_disorder_group
Pb1 Pb 0.32991(3) 0.2500 0.61537(5) 0.0107(3) Uani 1 4 c d S . .
V1 V 0.47256(14) 0.2500 0.0681(2) 0.0068(4) Uani 1 4 c d S . .
O1 O 0.5892(5) -0.0084(10) 0.1133(5) 0.0081(9) Uani 1 8 d d . . .
O2 O 0.3599(7) 0.2500 0.2284(10) 0.0082(12) Uani 1 4 c d S . .
Cl1 Cl 0.6049(2) 0.2500 0.5530(3) 0.0097(5) Uani 1 4 c d S . .

loop_
_atom_site_aniso_label
_atom_site_aniso_U_11
_atom_site_aniso_U_22
_atom_site_aniso_U_33
_atom_site_aniso_U_23
_atom_site_aniso_U_13
_atom_site_aniso_U_12
Pb1 0.0111(4) 0.0103(4) 0.0108(4) 0.000 -0.00085(9) 0.000
V1 0.0101(8) 0.0040(8) 0.0064(8) 0.000 0.0000(6) 0.000
O1 0.013(2) 0.002(2) 0.009(2) -0.0021(13) -0.0024(12) -0.0011(19)
O2 0.013(3) 0.006(3) 0.005(3) 0.000 0.002(3) 0.000
Cl1 0.0113(9) 0.0077(10) 0.0100(11) 0.000 -0.0006(7) 0.000

loop_
_atom_type_symbol
_atom_type_description
_atom_type_scat_dispersion_real
_atom_type_scat_dispersion_imag
_atom_type_scat_source
O O 0.0106 0.0060 'International Tables Vol C Tables 4.2.6.8 and 6.1.1.4'
Cl Cl 0.1484 0.1585 'International Tables Vol C Tables 4.2.6.8 and 6.1.1.4'
V V 0.3005 0.5294 'International Tables Vol C Tables 4.2.6.8 and 6.1.1.4'
Pb Pb -3.3944 10.1111 'International Tables Vol C Tables 4.2.6.8 and 6.1.1.4'

loop_
_geom_angle_atom_site_label_1
_geom_angle_atom_site_label_2
_geom_angle_atom_site_label_3
_geom_angle
_geom_angle_site_symmetry_1
_geom_angle_site_symmetry_3
_geom_angle_publ_flag
O1 Pb1 O1 62.4(2) 3_656 5_656 ?
O1 Pb1 Cl1 78.57(12) 3_656 . ?
O1 Pb1 Cl1 78.57(12) 5_656 . ?
O1 Pb1 Cl1 135.06(12) 3_656 5_656 ?
O1 Pb1 Cl1 77.75(12) 5_656 5_656 ?
Cl1 Pb1 Cl1 73.65(4) . 5_656 ?
O1 Pb1 Cl1 77.75(12) 3_656 5_666 ?
O1 Pb1 Cl1 135.06(12) 5_656 5_666 ?
Cl1 Pb1 Cl1 73.65(4) . 5_666 ?
Cl1 Pb1 Cl1 125.10(7) 5_656 5_666 ?
O2 V1 O1 108.8(2) . 7_565 ?
O2 V1 O1 108.8(2) . . ?
O1 V1 O1 96.8(3) 7_565 . ?
O2 V1 O1 104.9(2) . 5_655 ?
O1 V1 O1 145.25(11) 7_565 5_655 ?
O1 V1 O1 80.2(2) . 5_655 ?
O2 V1 O1 104.9(2) . 3_655 ?
O1 V1 O1 80.2(2) 7_565 3_655 ?
O1 V1 O1 145.25(11) . 3_655 ?
O1 V1 O1 83.1(3) 5_655 3_655 ?
O2 V1 V1 112.14(6) . 5_655 ?
O1 V1 V1 128.77(18) 7_565 5_655 ?
O1 V1 V1 41.36(14) . 5_655 ?
O1 V1 V1 38.82(15) 5_655 5_655 ?
O1 V1 V1 116.27(17) 3_655 5_655 ?
O2 V1 V1 112.14(6) . 5_665 ?
O1 V1 V1 41.36(14) 7_565 5_665 ?
O1 V1 V1 128.77(18) . 5_665 ?
O1 V1 V1 116.27(17) 5_655 5_665 ?
O1 V1 V1 38.82(15) 3_655 5_665 ?
V1 V1 V1 134.04(12) 5_655 5_665 ?
V1 O1 V1 99.8(2) . 5_655 ?
V1 O1 Pb1 137.6(2) . 5_656 ?
V1 O1 Pb1 107.2(2) 5_655 5_656 ?
Pb1 Cl1 Pb1 106.35(4) . 5_656 ?
Pb1 Cl1 Pb1 106.35(4) . 5_666 ?
Pb1 Cl1 Pb1 125.10(7) 5_656 5_666 ?

loop_
_geom_bond_atom_site_label_1
_geom_bond_atom_site_label_2
_geom_bond_distance
_geom_bond_site_symmetry_2
_geom_bond_publ_flag
Pb1 O1 2.465(5) 3_656 ?
Pb1 O1 2.465(4) 5_656 ?
Pb1 Cl1 2.791(2) . ?
Pb1 Cl1 2.9791(11) 5_656 ?
Pb1 Cl1 2.9791(11) 5_666 ?
V1 O2 1.611(7) . ?
V1 O1 1.827(5) 7_565 ?
V1 O1 1.827(5) . ?
V1 O1 1.926(5) 5_655 ?
V1 O1 1.926(5) 3_655 ?
V1 V1 2.8716(13) 5_655 ?
V1 V1 2.8716(13) 5_665 ?
O1 V1 1.926(5) 5_655 ?
O1 Pb1 2.465(4) 5_656 ?
Cl1 Pb1 2.9791(11) 5_656 ?
Cl1 Pb1 2.9791(11) 5_666 ?
